data_2022706
loop_
_publ_author_name
'George, Tanner'
'McWilliams, Samantha W.'
'Masuda, Jason D.'
'Schriver, Melbourne J.'

_publ_section_title
;
 Synthesis and crystal structures of halogenated oxathiazolones and an
 unexpected propanamide.
;
_journal_coeditor_code DV3021
_journal_issue 'Pt 4'
_journal_name_full 'Acta crystallographica. Section C, Structural chemistry'
_journal_page_first 125
_journal_page_last 132
_journal_paper_doi 10.1107/S2053229623002152
_journal_volume 79
_journal_year 2023
_chemical_absolute_configuration rm
_chemical_formula_iupac 'C3 H4 Br2 Cl N O'
_chemical_formula_moiety 'C3 H4 Br2 Cl N O'
_chemical_formula_sum 'C3 H4 Br2 Cl N O'
_chemical_formula_weight 265.34
_chemical_name_systematic
;
<i>rac</i>-2,3-Dibromo-3-chloropropanamide
;
_space_group_crystal_system monoclinic
_space_group_IT_number 4
_space_group_name_Hall 'P 2yb'
_space_group_name_H-M_alt 'P 1 21 1'
_atom_sites_solution_hydrogens geom
_atom_sites_solution_primary dual
_audit_creation_method
;
Olex2 1.5
(compiled 2023.02.24 svn.rf166f9f3 for OlexSys, GUI svn.r6725)
;
_cell_angle_alpha 90
_cell_angle_beta 91.9040(10)
_cell_angle_gamma 90
_cell_formula_units_Z 8
_cell_length_a 6.5967(2)
_cell_length_b 24.1942(9)
_cell_length_c 9.1724(3)
_cell_measurement_reflns_used 9991
_cell_measurement_temperature 100.00
_cell_measurement_theta_max 29.20
_cell_measurement_theta_min 3.20
_cell_volume 1463.12(8)
_computing_cell_refinement
;
SAINT (Bruker, 2018)
;
_computing_data_collection
;
APEX4 (Bruker, 2021)
;
_computing_data_reduction
;
SAINT (Bruker, 2018)
;
_computing_molecular_graphics
;
OLEX2 (Dolomanov <i>et al.</i>,  2009),
<i>ORTEP-3 for Windows</i> (Farrugia, 2012) and
Mercury (Macrae <i>et al.</i>, 2020)
;
_computing_publication_material
;
OLEX2 (Dolomanov <i>et al.</i>,  2009)
;
_computing_structure_refinement
;
SHELXL2018 (Sheldrick, 2015<i>b</i>)
;
_computing_structure_solution
;
SHELXT2018 (Sheldrick, 2015<i>a</i>)
;
_diffrn_ambient_temperature 100.00
_diffrn_detector '100 \\times 140 mm^2^ CMOS sensor'
_diffrn_detector_area_resol_mean 7.3910
_diffrn_measured_fraction_theta_full 0.999
_diffrn_measured_fraction_theta_max 0.999
_diffrn_measurement_device '\k--geometry diffractometer'
_diffrn_measurement_device_type 'Bruker D8 Venture'
_diffrn_measurement_method '\f and \w scans'
_diffrn_radiation_monochromator 'multilayer mirror'
_diffrn_radiation_type MoK\a
_diffrn_radiation_wavelength 0.71073
_diffrn_reflns_av_R_equivalents 0.0551
_diffrn_reflns_av_unetI/netI 0.0330
_diffrn_reflns_limit_h_max 8
_diffrn_reflns_limit_h_min -8
_diffrn_reflns_limit_k_max 31
_diffrn_reflns_limit_k_min -31
_diffrn_reflns_limit_l_max 11
_diffrn_reflns_limit_l_min -11
_diffrn_reflns_number 55465
_diffrn_reflns_theta_full 25.242
_diffrn_reflns_theta_max 27.103
_diffrn_reflns_theta_min 2.222
_diffrn_source 'microfocus sealed tube'
_exptl_absorpt_coefficient_mu 11.355
_exptl_absorpt_correction_T_max 0.0202
_exptl_absorpt_correction_T_min 0.0028
_exptl_absorpt_correction_type multi-scan
_exptl_absorpt_process_details
;
(SADABS; Bruker, 2016)
;
_exptl_crystal_colour colourless
_exptl_crystal_density_diffrn 2.409
_exptl_crystal_description plate
_exptl_crystal_F_000 992
_exptl_crystal_size_max 0.28
_exptl_crystal_size_mid 0.16
_exptl_crystal_size_min 0.09
_refine_diff_density_max 2.146
_refine_diff_density_min -1.086
_refine_ls_abs_structure_details
;
 Refined as an inversion twin.
;
_refine_ls_abs_structure_Flack 0.36(3)
_refine_ls_extinction_method none
_refine_ls_goodness_of_fit_ref 1.079
_refine_ls_hydrogen_treatment constr
_refine_ls_matrix_type full
_refine_ls_number_parameters 330
_refine_ls_number_reflns 6456
_refine_ls_number_restraints 20
_refine_ls_restrained_S_all 1.079
_refine_ls_R_factor_all 0.0551
_refine_ls_R_factor_gt 0.0481
_refine_ls_shift/su_max 0.000
_refine_ls_shift/su_mean 0.000
_refine_ls_structure_factor_coef Fsqd
_refine_ls_weighting_details 'w=1/[\s^2^(Fo^2^)+(0.0815P)^2^+6.1207P] where P=(Fo^2^+2Fc^2^)/3'
_refine_ls_weighting_scheme calc
_refine_ls_wR_factor_gt 0.1331
_refine_ls_wR_factor_ref 0.1391
_reflns_number_gt 5710
_reflns_number_total 6456
_reflns_threshold_expression 'I > 2\s(I)'
_cod_data_source_file dv3021sup1.cif
_cod_data_source_block 2
_cod_depositor_comments 'Adding full bibliography for 2022705--2022707.cif.'
_cod_database_code 2022706
_cod_database_fobs_code 2022706
_shelx_space_group_comment
;
The symmetry employed for this shelxl refinement is uniquely defined
by the following loop, which should always be used as a source of
symmetry information in preference to the above space-group names.
They are only intended as comments.
;
_shelx_estimated_absorpt_t_min 0.143
_shelx_estimated_absorpt_t_max 0.428

loop_
_space_group_symop_operation_xyz
'x, y, z'
'-x, y+1/2, -z'

loop_
_atom_site_type_symbol
_atom_site_label
_atom_site_fract_x
_atom_site_fract_y
_atom_site_fract_z
_atom_site_U_iso_or_equiv
_atom_site_adp_type
_atom_site_calc_flag
_atom_site_occupancy
_atom_site_disorder_assembly
_atom_site_disorder_group
Br Br1 -0.50262(18) 0.42390(6) 0.39370(15) 0.0336(3) Uani d 1 . .
Br Br2 0.0647(2) 0.31951(6) 0.50278(17) 0.0367(3) Uani d 1 . .
O O1 -0.0263(13) 0.4412(4) 0.3090(8) 0.0248(18) Uani d 1 . .
N N1 -0.0006(16) 0.4709(4) 0.5436(10) 0.023(2) Uani d 1 . .
H H1A 0.088735 0.496350 0.521778 0.027 Uiso calc 1 . .
H H1B -0.039423 0.467379 0.633989 0.027 Uiso calc 1 . .
C C1 -0.0775(18) 0.4376(5) 0.4393(13) 0.023(2) Uani d 1 . .
Cl Cl1 -0.3898(11) 0.2953(3) 0.5101(10) 0.0318(14) Uani d 0.790(19) A 1
C C2 -0.241(2) 0.3975(6) 0.4850(15) 0.022(3) Uani d 0.790(19) A 1
H H2 -0.249977 0.397658 0.593604 0.027 Uiso calc 0.790(19) A 1
C C3 -0.206(2) 0.3400(6) 0.4326(15) 0.021(3) Uani d 0.790(19) A 1
H H3 -0.216375 0.338475 0.323696 0.025 Uiso calc 0.790(19) A 1
Br Br3 1.24147(18) 0.42218(6) 0.90633(16) 0.0340(3) Uani d 1 . .
Br Br4 0.6737(2) 0.31877(7) 0.99094(17) 0.0401(3) Uani d 1 . .
O O2 0.7698(13) 0.4431(4) 0.8074(9) 0.0241(18) Uani d 1 . .
N N2 0.7492(15) 0.4690(4) 1.0423(10) 0.022(2) Uani d 1 . .
H H2B 0.660004 0.494956 1.020352 0.026 Uiso calc 1 . .
H H2C 0.789973 0.463832 1.133667 0.026 Uiso calc 1 . .
C C4 0.8221(18) 0.4376(5) 0.9381(13) 0.023(2) Uani d 1 . .
Cl Cl2 1.1256(10) 0.2896(3) 0.9763(8) 0.0261(12) Uani d 0.86(2) B 1
C C5 0.985(2) 0.3953(6) 0.9835(15) 0.024(3) Uani d 0.86(2) B 1
H H5 0.996687 0.392648 1.092269 0.028 Uiso calc 0.86(2) B 1
C C6 0.938(2) 0.3392(6) 0.9189(16) 0.024(3) Uani d 0.86(2) B 1
H H6 0.930485 0.341673 0.810009 0.029 Uiso calc 0.86(2) B 1
Br Br5 0.74005(19) 0.57855(6) 0.35901(17) 0.0361(3) Uani d 1 . .
Br Br6 0.1720(2) 0.68113(7) 0.24460(18) 0.0405(4) Uani d 1 . .
O O3 0.2669(13) 0.5582(4) 0.4397(9) 0.0232(17) Uani d 1 . .
N N3 0.2421(16) 0.5301(5) 0.2051(11) 0.026(2) Uani d 1 . .
H H3B 0.157989 0.503158 0.225801 0.032 Uiso calc 1 . .
H H3C 0.278863 0.535009 0.114643 0.032 Uiso calc 1 . .
C C7 0.314(2) 0.5633(5) 0.3106(13) 0.024(3) Uani d 1 . .
Cl Cl3 0.6239(12) 0.7105(3) 0.2630(12) 0.0234(15) Uani d 0.789(19) C 1
C C8 0.482(2) 0.6037(6) 0.2695(16) 0.021(3) Uani d 0.789(19) C 1
H H8 0.492135 0.604763 0.161014 0.025 Uiso calc 0.789(19) C 1
C C9 0.440(2) 0.6607(7) 0.3256(17) 0.024(3) Uani d 0.789(19) C 1
H H9 0.439660 0.660553 0.434561 0.028 Uiso calc 0.789(19) C 1
Br Br7 -0.00734(19) 0.57685(6) 0.83633(16) 0.0335(3) Uani d 1 . .
Br Br8 0.5604(2) 0.68245(7) 0.77338(19) 0.0435(4) Uani d 1 . .
O O4 0.4649(13) 0.5577(4) 0.9451(9) 0.0251(18) Uani d 1 . .
N N4 0.4886(16) 0.5309(5) 0.7086(10) 0.025(2) Uani d 1 . .
H H4A 0.572139 0.503590 0.731030 0.030 Uiso calc 1 . .
H H4B 0.450995 0.536820 0.617012 0.030 Uiso calc 1 . .
C C10 0.420(2) 0.5629(5) 0.8122(14) 0.025(2) Uani d 1 . .
Cl Cl4 0.1061(10) 0.7086(3) 0.7369(8) 0.0266(11) Uani d 0.817(19) D 1
C C11 0.251(2) 0.6031(6) 0.7628(15) 0.024(3) Uani d 0.817(19) D 1
H H11 0.242368 0.604210 0.653755 0.029 Uiso calc 0.817(19) D 1
C C12 0.287(2) 0.6613(6) 0.8207(17) 0.024(3) Uani d 0.817(19) D 1
H H12 0.272943 0.661602 0.928967 0.029 Uiso calc 0.817(19) D 1
Cl Cl1A -0.430(5) 0.3001(15) 0.482(4) 0.0318(14) Uani d 0.210(19) A 2
Cl Cl2A 1.166(7) 0.2983(18) 0.987(6) 0.0261(12) Uani d 0.14(2) B 2
Cl Cl3A 0.656(5) 0.7030(15) 0.281(5) 0.0234(15) Uani d 0.211(19) C 2
Cl Cl4A 0.060(5) 0.6990(12) 0.735(4) 0.0266(11) Uani d 0.183(19) D 2
C C2A -0.138(5) 0.3804(11) 0.500(5) 0.022(3) Uani d 0.210(19) A 2
H H2A -0.184800 0.385702 0.601368 0.027 Uiso calc 0.210(19) A 2
C C3A -0.311(6) 0.3600(13) 0.408(5) 0.021(3) Uani d 0.210(19) A 2
H H3A -0.263207 0.351038 0.308659 0.025 Uiso calc 0.210(19) A 2
C C5A 0.874(6) 0.3793(13) 1.001(7) 0.024(3) Uani d 0.14(2) B 2
H H5A 0.922076 0.383694 1.104545 0.028 Uiso calc 0.14(2) B 2
C C6A 1.050(7) 0.3599(17) 0.912(8) 0.024(3) Uani d 0.14(2) B 2
H H6A 0.999643 0.351779 0.810765 0.029 Uiso calc 0.14(2) B 2
C C8A 0.377(6) 0.6201(12) 0.247(5) 0.021(3) Uani d 0.211(19) C 2
H H8A 0.432675 0.615072 0.147455 0.025 Uiso calc 0.211(19) C 2
C C9A 0.550(6) 0.6410(15) 0.358(6) 0.024(3) Uani d 0.211(19) C 2
H H9A 0.496103 0.647886 0.456895 0.028 Uiso calc 0.211(19) C 2
C C11A 0.361(6) 0.6217(12) 0.756(6) 0.024(3) Uani d 0.183(19) D 2
H H11A 0.322757 0.618000 0.649814 0.029 Uiso calc 0.183(19) D 2
C C12A 0.173(6) 0.6409(14) 0.833(6) 0.024(3) Uani d 0.183(19) D 2
H H12A 0.210439 0.652250 0.934887 0.029 Uiso calc 0.183(19) D 2

loop_
_atom_site_aniso_label
_atom_site_aniso_U_11
_atom_site_aniso_U_22
_atom_site_aniso_U_33
_atom_site_aniso_U_12
_atom_site_aniso_U_13
_atom_site_aniso_U_23
Br1 0.0229(6) 0.0304(7) 0.0475(8) 0.0031(5) 0.0021(5) 0.0092(6)
Br2 0.0268(6) 0.0326(7) 0.0505(8) 0.0044(6) 0.0001(5) 0.0080(6)
O1 0.031(4) 0.029(5) 0.015(4) -0.003(4) 0.002(3) -0.001(3)
N1 0.031(5) 0.024(5) 0.013(4) -0.005(4) 0.001(4) -0.002(4)
C1 0.025(6) 0.023(6) 0.020(5) -0.005(5) 0.003(4) -0.006(4)
Cl1 0.027(3) 0.020(2) 0.048(4) -0.006(2) -0.002(2) 0.006(2)
C2 0.023(8) 0.029(9) 0.016(6) -0.003(6) 0.008(6) -0.004(6)
C3 0.021(7) 0.028(8) 0.013(6) -0.002(6) -0.007(5) 0.003(5)
Br3 0.0230(6) 0.0305(7) 0.0487(8) -0.0015(5) 0.0031(5) 0.0072(6)
Br4 0.0294(7) 0.0365(8) 0.0545(9) -0.0023(6) 0.0013(6) 0.0026(7)
O2 0.029(4) 0.024(5) 0.020(4) 0.003(3) 0.002(3) -0.006(3)
N2 0.024(5) 0.026(5) 0.015(4) 0.002(4) 0.003(4) -0.007(4)
C4 0.025(5) 0.017(6) 0.027(6) 0.003(5) -0.005(4) 0.004(4)
Cl2 0.022(3) 0.017(3) 0.040(2) 0.0054(17) 0.000(2) -0.0030(19)
C5 0.028(7) 0.025(7) 0.017(6) 0.008(6) -0.003(5) 0.002(5)
C6 0.021(6) 0.022(7) 0.030(7) 0.000(5) 0.005(5) -0.004(6)
Br5 0.0238(6) 0.0314(7) 0.0533(8) 0.0038(5) 0.0029(5) 0.0106(7)
Br6 0.0295(7) 0.0380(8) 0.0538(9) 0.0035(6) -0.0003(6) 0.0093(7)
O3 0.028(4) 0.027(5) 0.014(4) -0.007(4) 0.001(3) -0.001(3)
N3 0.025(5) 0.034(6) 0.019(5) -0.001(4) -0.003(4) 0.004(4)
C7 0.030(6) 0.026(6) 0.016(5) -0.003(5) -0.001(4) 0.000(4)
Cl3 0.018(3) 0.008(3) 0.045(4) -0.002(2) 0.010(3) 0.000(2)
C8 0.018(7) 0.025(8) 0.020(6) 0.000(6) -0.003(5) 0.001(5)
C9 0.022(7) 0.022(7) 0.027(7) 0.002(6) 0.003(6) -0.005(6)
Br7 0.0243(6) 0.0284(7) 0.0477(7) -0.0020(5) 0.0020(5) 0.0037(6)
Br8 0.0304(7) 0.0382(8) 0.0618(10) -0.0032(6) 0.0002(6) 0.0104(7)
O4 0.032(5) 0.029(5) 0.014(4) 0.002(4) 0.002(3) 0.000(3)
N4 0.029(5) 0.033(6) 0.014(4) 0.002(5) 0.002(4) 0.001(4)
C10 0.029(6) 0.021(6) 0.025(6) -0.002(5) -0.002(5) -0.001(5)
Cl4 0.021(3) 0.011(2) 0.0485(19) 0.0031(18) 0.005(2) 0.002(2)
C11 0.033(8) 0.024(8) 0.017(6) -0.005(6) 0.004(6) -0.001(5)
C12 0.019(6) 0.027(8) 0.028(7) -0.010(5) 0.004(5) 0.001(6)
Cl1A 0.027(3) 0.020(2) 0.048(4) -0.006(2) -0.002(2) 0.006(2)
Cl2A 0.022(3) 0.017(3) 0.040(2) 0.0054(17) 0.000(2) -0.0030(19)
Cl3A 0.018(3) 0.008(3) 0.045(4) -0.002(2) 0.010(3) 0.000(2)
Cl4A 0.021(3) 0.011(2) 0.0485(19) 0.0031(18) 0.005(2) 0.002(2)
C2A 0.023(8) 0.029(9) 0.016(6) -0.003(6) 0.008(6) -0.004(6)
C3A 0.021(7) 0.028(8) 0.013(6) -0.002(6) -0.007(5) 0.003(5)
C5A 0.028(7) 0.025(7) 0.017(6) 0.008(6) -0.003(5) 0.002(5)
C6A 0.021(6) 0.022(7) 0.030(7) 0.000(5) 0.005(5) -0.004(6)
C8A 0.018(7) 0.025(8) 0.020(6) 0.000(6) -0.003(5) 0.001(5)
C9A 0.022(7) 0.022(7) 0.027(7) 0.002(6) 0.003(6) -0.005(6)
C11A 0.033(8) 0.024(8) 0.017(6) -0.005(6) 0.004(6) -0.001(5)
C12A 0.019(6) 0.027(8) 0.028(7) -0.010(5) 0.004(5) 0.001(6)

loop_
_atom_type_symbol
_atom_type_description
_atom_type_scat_dispersion_real
_atom_type_scat_dispersion_imag
_atom_type_scat_source
C C 0.0033 0.0016 'International Tables Vol C Tables 4.2.6.8 and 6.1.1.4'
H H 0.0000 0.0000 'International Tables Vol C Tables 4.2.6.8 and 6.1.1.4'
Br Br -0.2901 2.4595 'International Tables Vol C Tables 4.2.6.8 and 6.1.1.4'
Cl Cl 0.1484 0.1585 'International Tables Vol C Tables 4.2.6.8 and 6.1.1.4'
N N 0.0061 0.0033 'International Tables Vol C Tables 4.2.6.8 and 6.1.1.4'
O O 0.0106 0.0060 'International Tables Vol C Tables 4.2.6.8 and 6.1.1.4'

loop_
_geom_angle_atom_site_label_1
_geom_angle_atom_site_label_2
_geom_angle_atom_site_label_3
_geom_angle_site_symmetry_1
_geom_angle_site_symmetry_3
_geom_angle
_geom_angle_publ_flag
H1A N1 H1B . . 120.0 ?
C1 N1 H1A . . 120.0 ?
C1 N1 H1B . . 120.0 ?
O1 C1 N1 . . 122.0(11) ?
O1 C1 C2 . . 121.6(11) ?
O1 C1 C2A . . 119.0(19) ?
N1 C1 C2 . . 116.3(10) ?
N1 C1 C2A . . 112.2(19) ?
Br1 C2 H2 . . 109.8 ?
C1 C2 Br1 . . 107.0(10) ?
C1 C2 H2 . . 109.8 ?
C3 C2 Br1 . . 107.6(10) ?
C3 C2 C1 . . 112.8(11) ?
C3 C2 H2 . . 109.8 ?
Br2 C3 H3 . . 110.5 ?
Cl1 C3 Br2 . . 109.9(8) ?
Cl1 C3 H3 . . 110.5 ?
C2 C3 Br2 . . 106.3(10) ?
C2 C3 Cl1 . . 108.9(10) ?
C2 C3 H3 . . 110.5 ?
H2B N2 H2C . . 120.0 ?
C4 N2 H2B . . 120.0 ?
C4 N2 H2C . . 120.0 ?
O2 C4 N2 . . 122.7(11) ?
O2 C4 C5 . . 120.2(11) ?
O2 C4 C5A . . 120(3) ?
N2 C4 C5 . . 117.1(11) ?
N2 C4 C5A . . 109(3) ?
Br3 C5 H5 . . 110.0 ?
C4 C5 Br3 . . 106.6(9) ?
C4 C5 H5 . . 110.0 ?
C6 C5 Br3 . . 109.1(9) ?
C6 C5 C4 . . 111.0(11) ?
C6 C5 H5 . . 110.0 ?
Br4 C6 H6 . . 110.0 ?
Cl2 C6 Br4 . . 110.4(8) ?
Cl2 C6 H6 . . 110.0 ?
C5 C6 Br4 . . 105.8(9) ?
C5 C6 Cl2 . . 110.7(10) ?
C5 C6 H6 . . 110.0 ?
H3B N3 H3C . . 120.0 ?
C7 N3 H3B . . 120.0 ?
C7 N3 H3C . . 120.0 ?
O3 C7 N3 . . 122.7(12) ?
O3 C7 C8 . . 120.2(11) ?
O3 C7 C8A . . 122(2) ?
N3 C7 C8 . . 116.6(11) ?
N3 C7 C8A . . 111(2) ?
Br5 C8 H8 . . 109.6 ?
C7 C8 Br5 . . 108.9(9) ?
C7 C8 H8 . . 109.6 ?
C9 C8 Br5 . . 107.8(9) ?
C9 C8 C7 . . 111.2(12) ?
C9 C8 H8 . . 109.6 ?
Br6 C9 H9 . . 110.2 ?
Cl3 C9 Br6 . . 108.5(8) ?
Cl3 C9 H9 . . 110.2 ?
C8 C9 Br6 . . 105.8(10) ?
C8 C9 Cl3 . . 111.8(10) ?
C8 C9 H9 . . 110.2 ?
H4A N4 H4B . . 120.0 ?
C10 N4 H4A . . 120.0 ?
C10 N4 H4B . . 120.0 ?
O4 C10 N4 . . 124.6(12) ?
O4 C10 C11 . . 119.8(11) ?
O4 C10 C11A . . 118(2) ?
N4 C10 C11 . . 115.0(11) ?
N4 C10 C11A . . 113(2) ?
Br7 C11 H11 . . 109.2 ?
C10 C11 Br7 . . 108.8(9) ?
C10 C11 H11 . . 109.2 ?
C12 C11 Br7 . . 107.8(9) ?
C12 C11 C10 . . 112.5(12) ?
C12 C11 H11 . . 109.2 ?
Br8 C12 H12 . . 109.7 ?
Cl4 C12 Br8 . . 110.1(8) ?
Cl4 C12 H12 . . 109.7 ?
C11 C12 Br8 . . 107.5(10) ?
C11 C12 Cl4 . . 110.2(10) ?
C11 C12 H12 . . 109.7 ?
Br2 C2A H2A . . 108.2 ?
C1 C2A Br2 . . 119(2) ?
C1 C2A H2A . . 108.2 ?
C3A C2A Br2 . . 105(2) ?
C3A C2A C1 . . 107(3) ?
C3A C2A H2A . . 108.2 ?
Br1 C3A H3A . . 109.0 ?
Cl1A C3A Br1 . . 112(2) ?
Cl1A C3A H3A . . 109.0 ?
C2A C3A Br1 . . 105(2) ?
C2A C3A Cl1A . . 113(3) ?
C2A C3A H3A . . 109.0 ?
Br4 C5A H5A . . 108.3 ?
C4 C5A Br4 . . 121(2) ?
C4 C5A H5A . . 108.3 ?
C6A C5A Br4 . . 106(3) ?
C6A C5A C4 . . 104(3) ?
C6A C5A H5A . . 108.3 ?
Br3 C6A H6A . . 108.6 ?
Cl2A C6A Br3 . . 113(3) ?
Cl2A C6A H6A . . 108.6 ?
C5A C6A Br3 . . 106(3) ?
C5A C6A Cl2A . . 112(4) ?
C5A C6A H6A . . 108.6 ?
Br6 C8A H8A . . 110.3 ?
C7 C8A Br6 . . 118(2) ?
C7 C8A H8A . . 110.3 ?
C7 C8A C9A . . 104(3) ?
C9A C8A Br6 . . 104(2) ?
C9A C8A H8A . . 110.3 ?
Br5 C9A H9A . . 111.7 ?
Cl3A C9A Br5 . . 113(2) ?
Cl3A C9A H9A . . 111.7 ?
C8A C9A Br5 . . 102(2) ?
C8A C9A Cl3A . . 107(3) ?
C8A C9A H9A . . 111.7 ?
Br8 C11A H11A . . 107.0 ?
C10 C11A Br8 . . 120(2) ?
C10 C11A H11A . . 107.0 ?
C12A C11A Br8 . . 107(2) ?
C12A C11A C10 . . 109(3) ?
C12A C11A H11A . . 107.0 ?
Br7 C12A H12A . . 109.6 ?
Cl4A C12A Br7 . . 113(2) ?
Cl4A C12A H12A . . 109.6 ?
C11A C12A Br7 . . 106(2) ?
C11A C12A Cl4A . . 109(3) ?
C11A C12A H12A . . 109.6 ?

loop_
_geom_bond_atom_site_label_1
_geom_bond_atom_site_label_2
_geom_bond_site_symmetry_2
_geom_bond_distance
_geom_bond_publ_flag
Br1 C2 . 1.997(16) ?
Br1 C3A . 2.00(3) ?
Br2 C3 . 1.944(14) ?
Br2 C2A . 1.99(3) ?
O1 C1 . 1.256(14) ?
N1 H1A . 0.8800 ?
N1 H1B . 0.8800 ?
N1 C1 . 1.338(15) ?
C1 C2 . 1.519(18) ?
C1 C2A . 1.55(3) ?
Cl1 C3 . 1.789(15) ?
C2 H2 . 1.0000 ?
C2 C3 . 1.49(2) ?
C3 H3 . 1.0000 ?
Br3 C5 . 1.965(15) ?
Br3 C6A . 1.97(3) ?
Br4 C6 . 1.946(14) ?
Br4 C5A . 1.97(3) ?
O2 C4 . 1.243(14) ?
N2 H2B . 0.8800 ?
N2 H2C . 0.8800 ?
N2 C4 . 1.324(15) ?
C4 C5 . 1.533(17) ?
C4 C5A . 1.56(3) ?
Cl2 C6 . 1.793(15) ?
C5 H5 . 1.0000 ?
C5 C6 . 1.509(19) ?
C6 H6 . 1.0000 ?
Br5 C8 . 1.964(15) ?
Br5 C9A . 1.96(3) ?
Br6 C9 . 1.961(15) ?
Br6 C8A . 2.00(3) ?
O3 C7 . 1.240(15) ?
N3 H3B . 0.8800 ?
N3 H3C . 0.8800 ?
N3 C7 . 1.333(16) ?
C7 C8 . 1.533(19) ?
C7 C8A . 1.56(3) ?
Cl3 C9 . 1.813(16) ?
C8 H8 . 1.0000 ?
C8 C9 . 1.50(2) ?
C9 H9 . 1.0000 ?
Br7 C11 . 1.961(15) ?
Br7 C12A . 1.95(3) ?
Br8 C12 . 1.939(14) ?
Br8 C11A . 1.97(3) ?
O4 C10 . 1.251(15) ?
N4 H4A . 0.8800 ?
N4 H4B . 0.8800 ?
N4 C10 . 1.317(16) ?
C10 C11 . 1.54(2) ?
C10 C11A . 1.56(3) ?
Cl4 C12 . 1.806(16) ?
C11 H11 . 1.0000 ?
C11 C12 . 1.519(19) ?
C12 H12 . 1.0000 ?
Cl1A C3A . 1.79(3) ?
Cl2A C6A . 1.80(3) ?
Cl3A C9A . 1.81(3) ?
Cl4A C12A . 1.81(3) ?
C2A H2A . 1.0000 ?
C2A C3A . 1.48(3) ?
C3A H3A . 1.0000 ?
C5A H5A . 1.0000 ?
C5A C6A . 1.52(3) ?
C6A H6A . 1.0000 ?
C8A H8A . 1.0000 ?
C8A C9A . 1.59(7) ?
C9A H9A . 1.0000 ?
C11A H11A . 1.0000 ?
C11A C12A . 1.52(3) ?
C12A H12A . 1.0000 ?

loop_
_geom_hbond_atom_site_label_D
_geom_hbond_atom_site_label_H
_geom_hbond_atom_site_label_A
_geom_hbond_site_symmetry_A
_geom_hbond_distance_DH
_geom_hbond_distance_HA
_geom_hbond_distance_DA
_geom_hbond_angle_DHA
_geom_hbond_publ_flag
N1 H1A O3 . 0.88 2.06 2.932(13) 170.3 yes
N1 H1B O2 1_455 0.88 2.14 2.974(13) 157.3 yes
C2 H2 O2 1_455 1.00 2.25 3.154(16) 150.1 yes
N2 H2B O4 . 0.88 2.09 2.968(14) 173.3 yes
N2 H2C O1 1_656 0.88 2.06 2.896(13) 159.4 yes
C5 H5 O1 1_656 1.00 2.32 3.189(16) 144.9 yes
N3 H3B O1 . 0.88 2.09 2.962(14) 171.0 yes
N3 H3C O4 1_554 0.88 2.09 2.920(13) 157.8 yes
C8 H8 O4 1_554 1.00 2.29 3.175(17) 147.4 yes
N4 H4A O2 . 0.88 2.07 2.944(14) 173.5 yes
N4 H4B O3 . 0.88 2.06 2.902(13) 159.0 yes
C11 H11 O3 . 1.00 2.27 3.161(16) 148.2 yes
C2A H2A O2 1_455 1.00 2.37 3.28(4) 150.3 yes
C5A H5A O1 1_656 1.00 2.35 3.25(6) 148.8 yes
C8A H8A O4 1_554 1.00 2.33 3.22(5) 147.4 yes
C11A H11A O3 . 1.00 2.43 3.32(5) 148.4 yes

loop_
_geom_torsion_atom_site_label_1
_geom_torsion_atom_site_label_2
_geom_torsion_atom_site_label_3
_geom_torsion_atom_site_label_4
_geom_torsion_site_symmetry_1
_geom_torsion_site_symmetry_2
_geom_torsion_site_symmetry_3
_geom_torsion_site_symmetry_4
_geom_torsion
_geom_torsion_publ_flag
Br1 C2 C3 Br2 . . . . 172.7(6) ?
Br1 C2 C3 Cl1 . . . . -68.9(10) ?
Br2 C2A C3A Br1 . . . . -175.6(18) ?
Br2 C2A C3A Cl1A . . . . 62(3) ?
O1 C1 C2 Br1 . . . . -67.0(14) ?
O1 C1 C2 C3 . . . . 51.2(17) ?
O1 C1 C2A Br2 . . . . 61(3) ?
O1 C1 C2A C3A . . . . -59(3) ?
N1 C1 C2 Br1 . . . . 109.0(11) ?
N1 C1 C2 C3 . . . . -132.8(12) ?
N1 C1 C2A Br2 . . . . -91(3) ?
N1 C1 C2A C3A . . . . 149(2) ?
C1 C2 C3 Br2 . . . . 54.9(13) ?
C1 C2 C3 Cl1 . . . . 173.3(10) ?
C1 C2A C3A Br1 . . . . -48(3) ?
C1 C2A C3A Cl1A . . . . -169(3) ?
Br3 C5 C6 Br4 . . . . -176.1(6) ?
Br3 C5 C6 Cl2 . . . . 64.3(11) ?
Br4 C5A C6A Br3 . . . . 175(3) ?
Br4 C5A C6A Cl2A . . . . -61(4) ?
O2 C4 C5 Br3 . . . . 67.9(13) ?
O2 C4 C5 C6 . . . . -50.7(16) ?
O2 C4 C5A Br4 . . . . -58(5) ?
O2 C4 C5A C6A . . . . 61(4) ?
N2 C4 C5 Br3 . . . . -109.0(11) ?
N2 C4 C5 C6 . . . . 132.3(12) ?
N2 C4 C5A Br4 . . . . 92(4) ?
N2 C4 C5A C6A . . . . -149(3) ?
C4 C5 C6 Br4 . . . . -59.0(12) ?
C4 C5 C6 Cl2 . . . . -178.6(10) ?
C4 C5A C6A Br3 . . . . 46(4) ?
C4 C5A C6A Cl2A . . . . 170(3) ?
Br5 C8 C9 Br6 . . . . -175.7(7) ?
Br5 C8 C9 Cl3 . . . . 66.3(12) ?
Br6 C8A C9A Br5 . . . . 178.3(18) ?
Br6 C8A C9A Cl3A . . . . -63(3) ?
O3 C7 C8 Br5 . . . . 64.4(15) ?
O3 C7 C8 C9 . . . . -54.2(17) ?
O3 C7 C8A Br6 . . . . -62(4) ?
O3 C7 C8A C9A . . . . 52(3) ?
N3 C7 C8 Br5 . . . . -107.4(11) ?
N3 C7 C8 C9 . . . . 133.9(13) ?
N3 C7 C8A Br6 . . . . 94(3) ?
N3 C7 C8A C9A . . . . -152(2) ?
C7 C8 C9 Br6 . . . . -56.4(13) ?
C7 C8 C9 Cl3 . . . . -174.4(10) ?
C7 C8A C9A Br5 . . . . 55(3) ?
C7 C8A C9A Cl3A . . . . 173(2) ?
Br7 C11 C12 Br8 . . . . 171.2(7) ?
Br7 C11 C12 Cl4 . . . . -68.8(11) ?
Br8 C11A C12A Br7 . . . . -173(2) ?
Br8 C11A C12A Cl4A . . . . 66(3) ?
O4 C10 C11 Br7 . . . . -64.9(14) ?
O4 C10 C11 C12 . . . . 54.4(17) ?
O4 C10 C11A Br8 . . . . 61(4) ?
O4 C10 C11A C12A . . . . -62(3) ?
N4 C10 C11 Br7 . . . . 106.6(11) ?
N4 C10 C11 C12 . . . . -134.1(12) ?
N4 C10 C11A Br8 . . . . -94(3) ?
N4 C10 C11A C12A . . . . 143(3) ?
C10 C11 C12 Br8 . . . . 51.3(13) ?
C10 C11 C12 Cl4 . . . . 171.2(10) ?
C10 C11A C12A Br7 . . . . -42(4) ?
C10 C11A C12A Cl4A . . . . -164(3) ?

loop_
_twin_individual_id
_twin_individual_mass_fraction_refined
1 0.64(3)
2 0.36(3)
